data_7002225
loop_
_publ_author_name
'De Pascali, Sandra A.'
'Papadia, Paride'
'Capoccia, Serena'
'Marchi\`o, Luciano'
'Lanfranchi, Maurizio'
'Ciccarese, Antonella'
'Fanizzi, Francesco P.'

_publ_section_title
;
 Hard/soft selectivity in ligand substitution reactions of
 \b-diketonate platinum(II) complexes
;
_journal_issue 37
_journal_name_full 'Dalton Transactions'
_journal_page_first 7786
_journal_page_last 7795
_journal_paper_doi 10.1039/b909209a
_journal_year 2009
_chemical_formula_moiety 'C12 H20 O5 Pt S'
_chemical_formula_sum 'C12 H20 O5 Pt S'
_chemical_formula_weight 471.43
_chemical_name_systematic
;
?
;
_space_group_IT_number 14
_symmetry_cell_setting monoclinic
_symmetry_space_group_name_Hall '-P 2yn'
_symmetry_space_group_name_H-M 'P 1 21/n 1'
_atom_sites_solution_hydrogens geom
_atom_sites_solution_primary direct
_atom_sites_solution_secondary difmap
_audit_creation_method SHELXL-97
_cell_angle_alpha 90.00
_cell_angle_beta 101.63(2)
_cell_angle_gamma 90.00
_cell_formula_units_Z 4
_cell_length_a 7.910(4)
_cell_length_b 13.000(5)
_cell_length_c 15.711(8)
_cell_measurement_reflns_used 23
_cell_measurement_temperature 293(2)
_cell_measurement_theta_max 15
_cell_measurement_theta_min 7
_cell_volume 1582.4(13)
_computing_cell_refinement 'local programs'
_computing_data_collection 'local programs'
_computing_data_reduction 'local programs'
_computing_structure_refinement 'SHELXL-97 (Sheldrick, 1997)'
_computing_structure_solution Sir97
_diffrn_ambient_temperature 293(2)
_diffrn_measured_fraction_theta_full 0.996
_diffrn_measured_fraction_theta_max 0.996
_diffrn_measurement_device_type 'Philips PW 1100'
_diffrn_measurement_method theta-2theta
_diffrn_radiation_monochromator graphite
_diffrn_radiation_source 'fine-focus sealed tube'
_diffrn_radiation_type MoK\a
_diffrn_radiation_wavelength 0.71073
_diffrn_reflns_av_R_equivalents 0.0765
_diffrn_reflns_av_sigmaI/netI 0.0941
_diffrn_reflns_limit_h_max 9
_diffrn_reflns_limit_h_min -9
_diffrn_reflns_limit_k_max 15
_diffrn_reflns_limit_k_min 0
_diffrn_reflns_limit_l_max 18
_diffrn_reflns_limit_l_min 0
_diffrn_reflns_number 2878
_diffrn_reflns_theta_full 24.99
_diffrn_reflns_theta_max 24.99
_diffrn_reflns_theta_min 3.06
_diffrn_standards_decay_% 0
_diffrn_standards_interval_count 100
_diffrn_standards_number 1
_exptl_absorpt_coefficient_mu 9.010
_exptl_absorpt_correction_T_max 1.173
_exptl_absorpt_correction_T_min 0.870
_exptl_absorpt_correction_type empirical
_exptl_absorpt_process_details 'Walker & Stuart'
_exptl_crystal_colour colorless
_exptl_crystal_density_diffrn 1.979
_exptl_crystal_density_method 'not measured'
_exptl_crystal_description prism
_exptl_crystal_F_000 904
_exptl_crystal_size_max 0.30
_exptl_crystal_size_mid 0.25
_exptl_crystal_size_min 0.25
_refine_diff_density_max 1.733
_refine_diff_density_min -1.463
_refine_diff_density_rms 0.204
_refine_ls_extinction_method none
_refine_ls_goodness_of_fit_ref 1.004
_refine_ls_hydrogen_treatment constr
_refine_ls_matrix_type full
_refine_ls_number_parameters 172
_refine_ls_number_reflns 2779
_refine_ls_number_restraints 0
_refine_ls_restrained_S_all 1.004
_refine_ls_R_factor_all 0.0887
_refine_ls_R_factor_gt 0.0409
_refine_ls_shift/su_max 0.000
_refine_ls_shift/su_mean 0.000
_refine_ls_structure_factor_coef Fsqd
_refine_ls_weighting_details 'calc w=1/[\s^2^(Fo^2^)+(0.0125P)^2^+0.0000P] where P=(Fo^2^+2Fc^2^)/3'
_refine_ls_weighting_scheme calc
_refine_ls_wR_factor_gt 0.0615
_refine_ls_wR_factor_ref 0.0667
_reflns_number_gt 1795
_reflns_number_total 2779
_reflns_threshold_expression >2sigma(I)
_cod_data_source_file b909209a.txt
_cod_data_source_block ld342s1
_cod_depositor_comments
;
The following automatic conversions were performed:
'_symmetry_cell_setting' value 'Monoclinic' changed to 'monoclinic'
according to '/home/saulius/struct/CIF-dictionaries/cif_core.dic'
dictionary named 'cif_core.dic' version 2.4.1 from 2010-06-29.

Automatic conversion script
Id: cif_fix_enum 1527 2010-12-29 10:47:43Z saulius 
;
_cod_original_sg_symbol_H-M P21/n
_cod_database_code 7002225

loop_
_symmetry_equiv_pos_as_xyz
'x, y, z'
'-x+1/2, y+1/2, -z+1/2'
'-x, -y, -z'
'x-1/2, -y-1/2, z-1/2'

loop_
_atom_site_label
_atom_site_type_symbol
_atom_site_fract_x
_atom_site_fract_y
_atom_site_fract_z
_atom_site_U_iso_or_equiv
_atom_site_adp_type
_atom_site_occupancy
_atom_site_symmetry_multiplicity
_atom_site_calc_flag
_atom_site_refinement_flags
_atom_site_disorder_assembly
_atom_site_disorder_group
C1 C 0.2355(13) -0.1825(8) 0.2095(6) 0.033(3) Uani 1 1 d . . .
C2 C 0.3070(11) -0.1002(8) 0.2695(6) 0.030(3) Uani 1 1 d . . .
H2 H 0.2981 -0.1233 0.3278 0.036 Uiso 1 1 calc R . .
C3 C 0.4852(14) -0.0612(9) 0.2760(7) 0.045(3) Uani 1 1 d . . .
C4 C 0.0867(14) -0.2453(8) 0.2321(8) 0.058(4) Uani 1 1 d . . .
H4A H 0.0473 -0.2945 0.1869 0.087 Uiso 1 1 calc R . .
H4B H -0.0065 -0.2000 0.2375 0.087 Uiso 1 1 calc R . .
H4C H 0.1260 -0.2807 0.2861 0.087 Uiso 1 1 calc R . .
C5 C 0.5674(13) -0.0599(9) 0.1996(7) 0.065(4) Uani 1 1 d . . .
H5A H 0.6807 -0.0305 0.2156 0.097 Uiso 1 1 calc R . .
H5B H 0.4989 -0.0193 0.1544 0.097 Uiso 1 1 calc R . .
H5C H 0.5760 -0.1289 0.1792 0.097 Uiso 1 1 calc R . .
C8 C -0.0975(13) 0.1652(7) 0.1225(6) 0.034(3) Uani 1 1 d . . .
C7 C -0.0041(14) 0.1517(8) 0.0569(6) 0.045(3) Uani 1 1 d . . .
H7 H -0.0414 0.1885 0.0058 0.054 Uiso 1 1 calc R . .
C6 C 0.1377(14) 0.0895(8) 0.0602(6) 0.035(3) Uani 1 1 d . . .
C10 C -0.2611(15) 0.2289(9) 0.1050(7) 0.065(4) Uani 1 1 d . . .
H9A H -0.3101 0.2302 0.1561 0.098 Uiso 1 1 calc R . .
H9B H -0.3423 0.1990 0.0578 0.098 Uiso 1 1 calc R . .
H9C H -0.2345 0.2978 0.0901 0.098 Uiso 1 1 calc R . .
C9 C 0.2323(15) 0.0902(10) -0.0150(6) 0.065(4) Uani 1 1 d . . .
H10A H 0.3290 0.0441 -0.0024 0.098 Uiso 1 1 calc R . .
H10B H 0.2725 0.1585 -0.0229 0.098 Uiso 1 1 calc R . .
H10C H 0.1553 0.0683 -0.0671 0.098 Uiso 1 1 calc R . .
C11 C 0.2621(12) 0.0567(8) 0.4435(5) 0.043(3) Uani 1 1 d . . .
H11A H 0.3552 0.0097 0.4423 0.065 Uiso 1 1 calc R . .
H11B H 0.2377 0.0583 0.5009 0.065 Uiso 1 1 calc R . .
H11C H 0.2942 0.1242 0.4279 0.065 Uiso 1 1 calc R . .
C12 C -0.0731(13) 0.1113(8) 0.3833(6) 0.040(3) Uani 1 1 d . . .
H12A H -0.1826 0.0969 0.3462 0.060 Uiso 1 1 calc R . .
H12B H -0.0326 0.1773 0.3688 0.060 Uiso 1 1 calc R . .
H12C H -0.0859 0.1117 0.4428 0.060 Uiso 1 1 calc R . .
O1 O 0.2844(10) -0.2040(5) 0.1422(5) 0.048(2) Uani 1 1 d . . .
O2 O 0.5639(9) -0.0295(7) 0.3457(5) 0.067(2) Uani 1 1 d . . .
O4 O -0.0556(8) 0.1294(5) 0.2008(4) 0.0361(18) Uani 1 1 d . . .
O3 O 0.2022(8) 0.0275(5) 0.1215(4) 0.0357(17) Uani 1 1 d . . .
O5 O 0.0231(10) -0.0816(5) 0.4010(4) 0.053(2) Uani 1 1 d . . .
S S 0.0769(3) 0.0158(2) 0.36902(14) 0.0283(6) Uani 1 1 d . . .
Pt Pt 0.13120(5) 0.02070(3) 0.23716(2) 0.02424(11) Uani 1 1 d . . .

loop_
_atom_site_aniso_label
_atom_site_aniso_U_11
_atom_site_aniso_U_22
_atom_site_aniso_U_33
_atom_site_aniso_U_23
_atom_site_aniso_U_13
_atom_site_aniso_U_12
C1 0.027(6) 0.049(8) 0.024(6) 0.006(5) 0.005(5) 0.014(6)
C2 0.025(6) 0.046(8) 0.019(6) 0.004(5) 0.006(5) 0.002(5)
C3 0.037(8) 0.059(9) 0.043(7) 0.009(6) 0.019(6) 0.008(6)
C4 0.064(10) 0.037(8) 0.082(9) -0.014(7) 0.038(8) 0.002(6)
C5 0.038(7) 0.091(11) 0.075(9) 0.008(7) 0.036(7) 0.001(7)
C8 0.046(7) 0.028(7) 0.029(6) 0.004(5) 0.013(5) 0.011(5)
C7 0.065(9) 0.046(8) 0.021(6) 0.007(5) 0.003(6) 0.015(6)
C6 0.044(7) 0.033(7) 0.031(6) -0.001(5) 0.018(6) 0.003(6)
C10 0.068(10) 0.073(10) 0.061(9) 0.032(7) 0.027(7) 0.031(8)
C9 0.081(10) 0.099(11) 0.025(7) 0.017(7) 0.031(7) 0.012(8)
C11 0.056(8) 0.056(8) 0.016(5) -0.006(5) 0.002(5) -0.003(6)
C12 0.048(7) 0.049(8) 0.031(6) -0.012(5) 0.028(6) 0.011(6)
O1 0.068(6) 0.033(5) 0.048(5) -0.013(4) 0.021(4) 0.001(4)
O2 0.036(5) 0.106(7) 0.055(5) -0.009(6) 0.001(4) 0.005(5)
O4 0.042(5) 0.034(4) 0.033(4) 0.009(3) 0.010(4) 0.011(3)
O3 0.050(4) 0.038(5) 0.024(4) 0.003(4) 0.019(3) 0.008(4)
O5 0.078(6) 0.041(5) 0.047(5) 0.003(4) 0.033(5) -0.006(4)
S 0.0423(15) 0.0270(15) 0.0193(12) 0.0013(13) 0.0146(11) -0.0046(14)
Pt 0.0295(2) 0.0289(2) 0.01714(18) 0.0013(2) 0.01130(14) 0.0011(3)

loop_
_atom_type_symbol
_atom_type_description
_atom_type_scat_dispersion_real
_atom_type_scat_dispersion_imag
_atom_type_scat_source
C C 0.0033 0.0016 'International Tables Vol C Tables 4.2.6.8 and 6.1.1.4'
H H 0.0000 0.0000 'International Tables Vol C Tables 4.2.6.8 and 6.1.1.4'
O O 0.0106 0.0060 'International Tables Vol C Tables 4.2.6.8 and 6.1.1.4'
S S 0.1246 0.1234 'International Tables Vol C Tables 4.2.6.8 and 6.1.1.4'
Pt Pt -1.7033 8.3905 'International Tables Vol C Tables 4.2.6.8 and 6.1.1.4'

loop_
_geom_angle_atom_site_label_1
_geom_angle_atom_site_label_2
_geom_angle_atom_site_label_3
_geom_angle
_geom_angle_site_symmetry_1
_geom_angle_site_symmetry_3
_geom_angle_publ_flag
O1 C1 C2 124.9(10) . . ?
O1 C1 C4 117.9(10) . . ?
C2 C1 C4 117.2(9) . . ?
C1 C2 C3 122.3(9) . . ?
C1 C2 Pt 104.0(6) . . ?
C3 C2 Pt 109.6(7) . . ?
C1 C2 H2 106.7 . . ?
C3 C2 H2 106.7 . . ?
Pt C2 H2 106.7 . . ?
O2 C3 C5 119.9(10) . . ?
O2 C3 C2 119.0(9) . . ?
C5 C3 C2 121.1(10) . . ?
C1 C4 H4A 109.5 . . ?
C1 C4 H4B 109.5 . . ?
H4A C4 H4B 109.5 . . ?
C1 C4 H4C 109.5 . . ?
H4A C4 H4C 109.5 . . ?
H4B C4 H4C 109.5 . . ?
C3 C5 H5A 109.5 . . ?
C3 C5 H5B 109.5 . . ?
H5A C5 H5B 109.5 . . ?
C3 C5 H5C 109.5 . . ?
H5A C5 H5C 109.5 . . ?
H5B C5 H5C 109.5 . . ?
O4 C8 C7 125.8(9) . . ?
O4 C8 C10 114.5(9) . . ?
C7 C8 C10 119.7(9) . . ?
C6 C7 C8 126.5(10) . . ?
C6 C7 H7 116.7 . . ?
C8 C7 H7 116.7 . . ?
O3 C6 C7 126.7(9) . . ?
O3 C6 C9 113.8(9) . . ?
C7 C6 C9 119.5(10) . . ?
C8 C10 H9A 109.5 . . ?
C8 C10 H9B 109.5 . . ?
H9A C10 H9B 109.5 . . ?
C8 C10 H9C 109.5 . . ?
H9A C10 H9C 109.5 . . ?
H9B C10 H9C 109.5 . . ?
C6 C9 H10A 109.5 . . ?
C6 C9 H10B 109.5 . . ?
H10A C9 H10B 109.5 . . ?
C6 C9 H10C 109.5 . . ?
H10A C9 H10C 109.5 . . ?
H10B C9 H10C 109.5 . . ?
S C11 H11A 109.5 . . ?
S C11 H11B 109.5 . . ?
H11A C11 H11B 109.5 . . ?
S C11 H11C 109.5 . . ?
H11A C11 H11C 109.5 . . ?
H11B C11 H11C 109.5 . . ?
S C12 H12A 109.5 . . ?
S C12 H12B 109.5 . . ?
H12A C12 H12B 109.5 . . ?
S C12 H12C 109.5 . . ?
H12A C12 H12C 109.5 . . ?
H12B C12 H12C 109.5 . . ?
C8 O4 Pt 123.2(6) . . ?
C6 O3 Pt 124.5(6) . . ?
O5 S C11 107.1(5) . . ?
O5 S C12 108.5(5) . . ?
C11 S C12 101.2(5) . . ?
O5 S Pt 118.4(3) . . ?
C11 S Pt 108.8(3) . . ?
C12 S Pt 111.3(3) . . ?
O3 Pt O4 92.0(3) . . ?
O3 Pt C2 87.7(3) . . ?
O4 Pt C2 175.1(3) . . ?
O3 Pt S 175.1(2) . . ?
O4 Pt S 90.92(19) . . ?
C2 Pt S 89.8(3) . . ?

loop_
_geom_bond_atom_site_label_1
_geom_bond_atom_site_label_2
_geom_bond_distance
_geom_bond_site_symmetry_2
_geom_bond_publ_flag
C1 O1 1.229(10) . ?
C1 C2 1.461(13) . ?
C1 C4 1.532(13) . ?
C2 C3 1.482(13) . ?
C2 Pt 2.093(9) . ?
C2 H2 0.9800 . ?
C3 O2 1.217(12) . ?
C3 C5 1.475(13) . ?
C4 H4A 0.9600 . ?
C4 H4B 0.9600 . ?
C4 H4C 0.9600 . ?
C5 H5A 0.9600 . ?
C5 H5B 0.9600 . ?
C5 H5C 0.9600 . ?
C8 O4 1.294(10) . ?
C8 C7 1.395(12) . ?
C8 C10 1.513(13) . ?
C7 C6 1.375(13) . ?
C7 H7 0.9300 . ?
C6 O3 1.279(11) . ?
C6 C9 1.521(12) . ?
C10 H9A 0.9600 . ?
C10 H9B 0.9600 . ?
C10 H9C 0.9600 . ?
C9 H10A 0.9600 . ?
C9 H10B 0.9600 . ?
C9 H10C 0.9600 . ?
C11 S 1.762(9) . ?
C11 H11A 0.9600 . ?
C11 H11B 0.9600 . ?
C11 H11C 0.9600 . ?
C12 S 1.763(9) . ?
C12 H12A 0.9600 . ?
C12 H12B 0.9600 . ?
C12 H12C 0.9600 . ?
O4 Pt 2.041(6) . ?
O3 Pt 2.010(6) . ?
O5 S 1.458(7) . ?
S Pt 2.200(2) . ?
